data_4065660
loop_
_publ_author_name
'Cheung, Wai-Man'
'Chiu, Wai-Hang'
'Yi, Xiao-Yi'
'Zhang, Qian-Feng'
'Williams, Ian D.'
'Leung, Wa-Hung'

_publ_section_title
;
 Formation of a Ruthenium(II) Dicyclohexyl(\h2-cyclohex-3-enyl)phosphine
 Hydride Complex from an Alkylidene Precursor
;
_journal_issue 8
_journal_name_full Organometallics
_journal_page_first 1981
_journal_paper_doi 10.1021/om100054n
_journal_volume 29
_journal_year 2010
_chemical_formula_sum 'C49 H84 N O P3 Ru S2'
_chemical_formula_weight 961.27
_chemical_name_systematic
; 
 ? 
;
_space_group_IT_number 14
_symmetry_cell_setting monoclinic
_symmetry_space_group_name_Hall '-P 2yn'
_symmetry_space_group_name_H-M 'P 1 21/n 1'
_atom_sites_solution_hydrogens geom
_atom_sites_solution_primary direct
_atom_sites_solution_secondary difmap
_audit_creation_method SHELXL-97
_cell_angle_alpha 90.00
_cell_angle_beta 109.6970(10)
_cell_angle_gamma 90.00
_cell_formula_units_Z 4
_cell_length_a 18.3351(13)
_cell_length_b 14.4241(10)
_cell_length_c 19.9515(14)
_cell_measurement_reflns_used 4830
_cell_measurement_temperature 100(2)
_cell_measurement_theta_max 27.60
_cell_measurement_theta_min 2.32
_cell_volume 4967.8(6)
_computing_structure_refinement 'SHELXL-97 (Sheldrick, 1997)'
_computing_structure_solution 'SHELXS-97 (Sheldrick, 1990)'
_diffrn_ambient_temperature 100(2)
_diffrn_measured_fraction_theta_full 0.986
_diffrn_measured_fraction_theta_max 0.986
_diffrn_radiation_monochromator graphite
_diffrn_radiation_source 'fine-focus sealed tube'
_diffrn_radiation_type MoK\a
_diffrn_radiation_wavelength 0.71073
_diffrn_reflns_av_R_equivalents 0.0430
_diffrn_reflns_av_sigmaI/netI 0.0540
_diffrn_reflns_limit_h_max 21
_diffrn_reflns_limit_h_min -21
_diffrn_reflns_limit_k_max 17
_diffrn_reflns_limit_k_min -9
_diffrn_reflns_limit_l_max 23
_diffrn_reflns_limit_l_min -23
_diffrn_reflns_number 24418
_diffrn_reflns_theta_full 25.00
_diffrn_reflns_theta_max 25.00
_diffrn_reflns_theta_min 1.78
_exptl_absorpt_coefficient_mu 0.532
_exptl_absorpt_correction_T_max 1.00
_exptl_absorpt_correction_T_min 0.91
_exptl_absorpt_correction_type multi-scan
_exptl_absorpt_process_details SADABS
_exptl_crystal_colour red
_exptl_crystal_density_diffrn 1.285
_exptl_crystal_density_method 'not measured'
_exptl_crystal_description plate
_exptl_crystal_F_000 2056
_exptl_crystal_size_max 0.25
_exptl_crystal_size_mid 0.22
_exptl_crystal_size_min 0.04
_refine_diff_density_max 0.536
_refine_diff_density_min -0.383
_refine_diff_density_rms 0.073
_refine_ls_extinction_method none
_refine_ls_goodness_of_fit_ref 0.979
_refine_ls_hydrogen_treatment constr
_refine_ls_matrix_type full
_refine_ls_number_parameters 519
_refine_ls_number_reflns 8629
_refine_ls_number_restraints 0
_refine_ls_restrained_S_all 0.979
_refine_ls_R_factor_all 0.0557
_refine_ls_R_factor_gt 0.0380
_refine_ls_shift/su_max 0.001
_refine_ls_shift/su_mean 0.000
_refine_ls_structure_factor_coef Fsqd
_refine_ls_weighting_details 'calc w=1/[\s^2^(Fo^2^)+(0.0450P)^2^+0.0000P] where P=(Fo^2^+2Fc^2^)/3'
_refine_ls_weighting_scheme calc
_refine_ls_wR_factor_gt 0.0810
_refine_ls_wR_factor_ref 0.0862
_reflns_number_gt 6761
_reflns_number_total 8629
_reflns_threshold_expression >2sigma(I)
_cod_data_source_file om100054n_si_001.cif
_cod_data_source_block cpd3_wai91
_cod_depositor_comments
;
The following automatic conversions were performed:

'_symmetry_cell_setting' value 'Monoclinic' changed to 'monoclinic'
according to /home/saulius/struct/CIF-dictionaries/cif_core.dic
dictionary named 'cif_core.dic' version 2.4.1 from 2010-06-29.

Automatic conversion script
Id: cif_fix_values 1715 2011-07-08 13:25:40Z adriana 
;
_cod_original_sg_symbol_H-M P2(1)/n
_cod_database_code 4065660

loop_
_symmetry_equiv_pos_as_xyz
'x, y, z'
'-x+1/2, y+1/2, -z+1/2'
'-x, -y, -z'
'x-1/2, -y-1/2, z-1/2'

loop_
_atom_site_label
_atom_site_type_symbol
_atom_site_fract_x
_atom_site_fract_y
_atom_site_fract_z
_atom_site_U_iso_or_equiv
_atom_site_adp_type
_atom_site_occupancy
_atom_site_symmetry_multiplicity
_atom_site_calc_flag
_atom_site_refinement_flags
_atom_site_disorder_assembly
_atom_site_disorder_group
Ru1 Ru 0.301277(13) 0.270432(16) 0.534813(12) 0.01393(8) Uani 1 1 d . . .
S1 S 0.39765(4) 0.37471(5) 0.51489(4) 0.01638(16) Uani 1 1 d . . .
S2 S 0.25766(4) 0.20448(5) 0.42189(4) 0.01909(17) Uani 1 1 d . . .
P1 P 0.45787(4) 0.31067(5) 0.46069(4) 0.01480(16) Uani 1 1 d . . .
P2 P 0.32126(4) 0.23069(5) 0.35696(4) 0.01516(16) Uani 1 1 d . . .
P3 P 0.22310(4) 0.16694(5) 0.57285(4) 0.01716(17) Uani 1 1 d . . .
O1 O 0.37463(11) 0.26161(13) 0.63456(10) 0.0191(4) Uani 1 1 d . . .
N1 N 0.41028(13) 0.25196(15) 0.39125(12) 0.0173(5) Uani 1 1 d . . .
C1 C 0.41735(16) 0.3257(2) 0.68020(14) 0.0186(6) Uani 1 1 d . . .
C2 C 0.49050(17) 0.3003(2) 0.72643(15) 0.0239(7) Uani 1 1 d . . .
H2A H 0.5106 0.2405 0.7226 0.029 Uiso 1 1 calc R . .
C3 C 0.53369(18) 0.3614(2) 0.77752(15) 0.0286(8) Uani 1 1 d . . .
H3A H 0.5832 0.3429 0.8088 0.034 Uiso 1 1 calc R . .
C4 C 0.50673(19) 0.4487(2) 0.78414(16) 0.0307(8) Uani 1 1 d . . .
H4A H 0.5369 0.4903 0.8196 0.037 Uiso 1 1 calc R . .
C5 C 0.43435(18) 0.4746(2) 0.73787(15) 0.0276(8) Uani 1 1 d . . .
H5A H 0.4146 0.5345 0.7419 0.033 Uiso 1 1 calc R . .
C6 C 0.39058(16) 0.4143(2) 0.68585(15) 0.0203(7) Uani 1 1 d . . .
H6A H 0.3418 0.4337 0.6538 0.024 Uiso 1 1 calc R . .
C10 C 0.23032(16) 0.36417(19) 0.52885(14) 0.0163(6) Uani 1 1 d . . .
H10A H 0.1936 0.3496 0.5513 0.020 Uiso 1 1 calc R . .
C11 C 0.21989(16) 0.45652(19) 0.49621(15) 0.0175(6) Uani 1 1 d . . .
C12 C 0.18377(18) 0.5240(2) 0.52435(16) 0.0273(7) Uani 1 1 d . . .
H12A H 0.1670 0.5085 0.5631 0.033 Uiso 1 1 calc R . .
C13 C 0.1719(2) 0.6128(2) 0.49696(18) 0.0378(9) Uani 1 1 d . . .
H13A H 0.1483 0.6581 0.5176 0.045 Uiso 1 1 calc R . .
C14 C 0.1944(2) 0.6357(2) 0.43982(18) 0.0357(9) Uani 1 1 d . . .
H14A H 0.1869 0.6970 0.4213 0.043 Uiso 1 1 calc R . .
C15 C 0.22762(18) 0.5694(2) 0.40963(17) 0.0297(8) Uani 1 1 d . . .
H15A H 0.2418 0.5845 0.3693 0.036 Uiso 1 1 calc R . .
C16 C 0.24042(17) 0.4812(2) 0.43760(15) 0.0221(7) Uani 1 1 d . . .
H16A H 0.2638 0.4363 0.4164 0.027 Uiso 1 1 calc R . .
C21 C 0.25151(18) 0.1736(2) 0.67206(15) 0.0236(7) Uani 1 1 d . . .
H21A H 0.3094 0.1767 0.6895 0.028 Uiso 1 1 calc R . .
C22 C 0.2259(2) 0.2651(2) 0.69470(16) 0.0314(8) Uani 1 1 d . . .
H22A H 0.1687 0.2662 0.6801 0.038 Uiso 1 1 calc R . .
H22B H 0.2422 0.3166 0.6701 0.038 Uiso 1 1 calc R . .
C23 C 0.2604(2) 0.2794(3) 0.77477(17) 0.0431(10) Uani 1 1 d . . .
H23A H 0.3175 0.2843 0.7888 0.052 Uiso 1 1 calc R . .
H23B H 0.2407 0.3382 0.7878 0.052 Uiso 1 1 calc R . .
C24 C 0.2400(2) 0.2004(3) 0.81453(18) 0.0465(10) Uani 1 1 d . . .
H24A H 0.1832 0.1994 0.8043 0.056 Uiso 1 1 calc R . .
H24B H 0.2654 0.2098 0.8664 0.056 Uiso 1 1 calc R . .
C25 C 0.2656(2) 0.1085(3) 0.79288(17) 0.0450(10) Uani 1 1 d . . .
H25A H 0.2486 0.0576 0.8174 0.054 Uiso 1 1 calc R . .
H25B H 0.3229 0.1070 0.8085 0.054 Uiso 1 1 calc R . .
C26 C 0.2325(2) 0.0922(3) 0.71195(16) 0.0377(9) Uani 1 1 d . . .
H26A H 0.2547 0.0346 0.6999 0.045 Uiso 1 1 calc R . .
H26B H 0.1756 0.0845 0.6971 0.045 Uiso 1 1 calc R . .
C31 C 0.11707(16) 0.1885(2) 0.53789(15) 0.0195(6) Uani 1 1 d . . .
H31A H 0.1091 0.2463 0.5622 0.023 Uiso 1 1 calc R . .
C32 C 0.08570(16) 0.2107(2) 0.45808(16) 0.0217(7) Uani 1 1 d . . .
H32A H 0.1160 0.2623 0.4479 0.026 Uiso 1 1 calc R . .
H32B H 0.0923 0.1558 0.4309 0.026 Uiso 1 1 calc R . .
C33 C 0.00076(17) 0.2374(2) 0.43383(16) 0.0246(7) Uani 1 1 d . . .
H33A H -0.0180 0.2481 0.3818 0.030 Uiso 1 1 calc R . .
H33B H -0.0052 0.2959 0.4573 0.030 Uiso 1 1 calc R . .
C34 C -0.04821(17) 0.1622(2) 0.45146(16) 0.0282(8) Uani 1 1 d . . .
H34A H -0.1029 0.1826 0.4367 0.034 Uiso 1 1 calc R . .
H34B H -0.0459 0.1049 0.4249 0.034 Uiso 1 1 calc R . .
C35 C -0.01844(17) 0.1424(2) 0.53107(16) 0.0266(7) Uani 1 1 d . . .
H35A H -0.0495 0.0919 0.5417 0.032 Uiso 1 1 calc R . .
H35B H -0.0249 0.1984 0.5572 0.032 Uiso 1 1 calc R . .
C36 C 0.06668(17) 0.1144(2) 0.55659(16) 0.0226(7) Uani 1 1 d . . .
H36A H 0.0724 0.0548 0.5343 0.027 Uiso 1 1 calc R . .
H36B H 0.0849 0.1053 0.6088 0.027 Uiso 1 1 calc R . .
C41 C 0.23733(16) 0.0418(2) 0.55854(16) 0.0210(7) Uani 1 1 d . . .
H41A H 0.2139 0.0062 0.5892 0.025 Uiso 1 1 calc R . .
C42 C 0.32462(17) 0.0205(2) 0.58543(18) 0.0296(8) Uani 1 1 d . . .
H42A H 0.3500 0.0553 0.5566 0.036 Uiso 1 1 calc R . .
H42B H 0.3477 0.0410 0.6355 0.036 Uiso 1 1 calc R . .
C43 C 0.33939(18) -0.0830(2) 0.58061(19) 0.0339(8) Uani 1 1 d . . .
H43A H 0.3959 -0.0941 0.5956 0.041 Uiso 1 1 calc R . .
H43B H 0.3192 -0.1171 0.6137 0.041 Uiso 1 1 calc R . .
C44 C 0.30103(18) -0.1204(2) 0.50540(18) 0.0311(8) Uani 1 1 d . . .
H44A H 0.3258 -0.0922 0.4732 0.037 Uiso 1 1 calc R . .
H44B H 0.3084 -0.1883 0.5053 0.037 Uiso 1 1 calc R . .
C45 C 0.21541(17) -0.0983(2) 0.47878(17) 0.0254(7) Uani 1 1 d . . .
H45A H 0.1899 -0.1323 0.5079 0.030 Uiso 1 1 calc R . .
H45B H 0.1923 -0.1197 0.4289 0.030 Uiso 1 1 calc R . .
C46 C 0.20061(17) 0.0054(2) 0.48240(16) 0.0237(7) Uani 1 1 d . . .
H46A H 0.1441 0.0170 0.4659 0.028 Uiso 1 1 calc R . .
H46B H 0.2226 0.0391 0.4504 0.028 Uiso 1 1 calc R . .
C51 C 0.52910(16) 0.2318(2) 0.51828(15) 0.0181(6) Uani 1 1 d . . .
H51A H 0.5576 0.2024 0.4890 0.022 Uiso 1 1 calc R . .
C52 C 0.48929(17) 0.1537(2) 0.54548(16) 0.0235(7) Uani 1 1 d . . .
H52A H 0.5287 0.1121 0.5763 0.035 Uiso 1 1 calc R . .
H52B H 0.4551 0.1187 0.5049 0.035 Uiso 1 1 calc R . .
H52C H 0.4587 0.1806 0.5725 0.035 Uiso 1 1 calc R . .
C53 C 0.58889(17) 0.2811(2) 0.58066(16) 0.0264(7) Uani 1 1 d . . .
H53A H 0.6258 0.2356 0.6098 0.040 Uiso 1 1 calc R . .
H53B H 0.5625 0.3120 0.6098 0.040 Uiso 1 1 calc R . .
H53C H 0.6167 0.3272 0.5624 0.040 Uiso 1 1 calc R . .
C54 C 0.51171(16) 0.40189(19) 0.43411(14) 0.0167(6) Uani 1 1 d . . .
H54A H 0.5374 0.4410 0.4770 0.020 Uiso 1 1 calc R . .
C55 C 0.45586(16) 0.4641(2) 0.37792(15) 0.0203(7) Uani 1 1 d . . .
H55A H 0.4851 0.5128 0.3640 0.031 Uiso 1 1 calc R . .
H55B H 0.4189 0.4924 0.3976 0.031 Uiso 1 1 calc R . .
H55C H 0.4277 0.4268 0.3361 0.031 Uiso 1 1 calc R . .
C56 C 0.57488(17) 0.3634(2) 0.40810(16) 0.0250(7) Uani 1 1 d . . .
H56A H 0.6019 0.4148 0.3944 0.038 Uiso 1 1 calc R . .
H56B H 0.5515 0.3231 0.3669 0.038 Uiso 1 1 calc R . .
H56C H 0.6119 0.3276 0.4463 0.038 Uiso 1 1 calc R . .
C57 C 0.27232(17) 0.3220(2) 0.29331(14) 0.0194(7) Uani 1 1 d . . .
H57A H 0.2923 0.3821 0.3175 0.023 Uiso 1 1 calc R . .
C58 C 0.18468(17) 0.3259(2) 0.27396(16) 0.0270(7) Uani 1 1 d . . .
H58A H 0.1640 0.3767 0.2403 0.041 Uiso 1 1 calc R . .
H58B H 0.1716 0.3364 0.3171 0.041 Uiso 1 1 calc R . .
H58C H 0.1620 0.2671 0.2520 0.041 Uiso 1 1 calc R . .
C59 C 0.29730(19) 0.3186(2) 0.22730(15) 0.0271(7) Uani 1 1 d . . .
H59A H 0.2709 0.3679 0.1942 0.041 Uiso 1 1 calc R . .
H59B H 0.2834 0.2583 0.2039 0.041 Uiso 1 1 calc R . .
H59C H 0.3535 0.3275 0.2417 0.041 Uiso 1 1 calc R . .
C60 C 0.31676(17) 0.1225(2) 0.30736(15) 0.0208(7) Uani 1 1 d . . .
H60A H 0.3408 0.1348 0.2701 0.025 Uiso 1 1 calc R . .
C61 C 0.23471(17) 0.0866(2) 0.26943(16) 0.0261(7) Uani 1 1 d . . .
H61A H 0.2371 0.0294 0.2438 0.039 Uiso 1 1 calc R . .
H61B H 0.2050 0.1334 0.2356 0.039 Uiso 1 1 calc R . .
H61C H 0.2094 0.0741 0.3046 0.039 Uiso 1 1 calc R . .
C62 C 0.36640(19) 0.0498(2) 0.35778(17) 0.0322(8) Uani 1 1 d . . .
H62A H 0.3649 -0.0081 0.3318 0.048 Uiso 1 1 calc R . .
H62B H 0.3462 0.0389 0.3968 0.048 Uiso 1 1 calc R . .
H62C H 0.4200 0.0720 0.3773 0.048 Uiso 1 1 calc R . .
C1S C 0.5120(3) -0.0178(3) 0.1188(2) 0.0631(13) Uani 1 1 d . . .
H1SA H 0.5522 -0.0505 0.1049 0.076 Uiso 1 1 calc R . .
H1SB H 0.4627 -0.0186 0.0782 0.076 Uiso 1 1 calc R . .
C2S C 0.5019(3) -0.0626(4) 0.1871(3) 0.0871(17) Uani 1 1 d . . .
H2SA H 0.4581 -0.1069 0.1736 0.105 Uiso 1 1 calc R . .
H2SB H 0.5496 -0.0959 0.2152 0.105 Uiso 1 1 calc R . .
C3S C 0.4864(3) 0.0150(4) 0.2286(3) 0.0819(16) Uani 1 1 d . B .
H3SA H 0.5035 -0.0005 0.2799 0.098 Uiso 1 1 calc R . .
H3SB H 0.4304 0.0300 0.2122 0.098 Uiso 1 1 calc R . .
C4S C 0.5321(3) 0.0945(4) 0.2155(3) 0.0846(17) Uani 1 1 d . . .
H4SA H 0.5861 0.0853 0.2491 0.102 Uiso 1 1 calc R A 1
C5S C 0.5365(3) 0.0796(3) 0.1426(3) 0.0691(13) Uani 1 1 d . B .
H5SA H 0.5902 0.0902 0.1435 0.083 Uiso 1 1 calc R . .
H5SB H 0.5021 0.1242 0.1088 0.083 Uiso 1 1 calc R . .
C6S C 0.5082(3) 0.1890(4) 0.2321(3) 0.0699(16) Uani 0.87 1 d P B 1
C6SA C 0.4965(13) 0.2634(18) 0.2085(12) 0.022(5) Uiso 0.13 1 d P C 2

loop_
_atom_site_aniso_label
_atom_site_aniso_U_11
_atom_site_aniso_U_22
_atom_site_aniso_U_33
_atom_site_aniso_U_23
_atom_site_aniso_U_13
_atom_site_aniso_U_12
Ru1 0.01172(12) 0.01348(13) 0.01581(12) 0.00120(10) 0.00361(9) -0.00028(9)
S1 0.0157(4) 0.0143(4) 0.0203(4) -0.0021(3) 0.0075(3) -0.0016(3)
S2 0.0187(4) 0.0196(4) 0.0186(4) -0.0015(3) 0.0058(3) -0.0069(3)
P1 0.0125(4) 0.0146(4) 0.0164(4) -0.0007(3) 0.0037(3) -0.0008(3)
P2 0.0163(4) 0.0124(4) 0.0155(4) -0.0005(3) 0.0035(3) -0.0012(3)
P3 0.0135(4) 0.0165(4) 0.0210(4) 0.0031(3) 0.0051(3) -0.0003(3)
O1 0.0152(10) 0.0208(11) 0.0184(10) 0.0017(9) 0.0020(8) -0.0020(8)
N1 0.0177(13) 0.0154(14) 0.0195(13) -0.0017(10) 0.0071(10) 0.0003(10)
C1 0.0180(15) 0.0244(18) 0.0148(14) 0.0022(13) 0.0076(12) -0.0045(13)
C2 0.0210(16) 0.0266(18) 0.0231(16) 0.0033(14) 0.0062(13) -0.0007(13)
C3 0.0218(17) 0.045(2) 0.0167(16) 0.0029(15) 0.0034(13) -0.0023(15)
C4 0.0295(19) 0.045(2) 0.0179(16) -0.0088(15) 0.0085(14) -0.0113(16)
C5 0.0322(19) 0.031(2) 0.0240(17) -0.0036(14) 0.0150(15) -0.0012(15)
C6 0.0149(15) 0.0280(18) 0.0189(15) 0.0024(13) 0.0068(12) -0.0015(13)
C10 0.0149(15) 0.0189(16) 0.0150(14) -0.0005(12) 0.0050(12) -0.0010(12)
C11 0.0134(15) 0.0142(16) 0.0191(15) -0.0039(12) -0.0022(12) 0.0003(12)
C12 0.0308(19) 0.0260(19) 0.0209(16) -0.0036(14) 0.0030(14) 0.0052(14)
C13 0.046(2) 0.024(2) 0.034(2) -0.0088(16) 0.0029(17) 0.0105(16)
C14 0.037(2) 0.0158(18) 0.039(2) 0.0046(15) -0.0075(17) -0.0009(15)
C15 0.0272(18) 0.0268(19) 0.0297(18) 0.0104(15) 0.0024(15) -0.0027(14)
C16 0.0192(16) 0.0213(18) 0.0230(16) 0.0019(13) 0.0035(13) 0.0007(13)
C21 0.0212(16) 0.0287(19) 0.0194(15) 0.0061(14) 0.0048(13) -0.0031(13)
C22 0.036(2) 0.039(2) 0.0203(16) 0.0030(15) 0.0102(15) 0.0028(16)
C23 0.057(3) 0.047(2) 0.0253(18) -0.0028(17) 0.0139(17) 0.0016(19)
C24 0.044(2) 0.074(3) 0.0209(18) 0.0122(19) 0.0097(17) 0.000(2)
C25 0.041(2) 0.060(3) 0.030(2) 0.0214(19) 0.0063(17) -0.0090(19)
C26 0.039(2) 0.043(2) 0.0282(19) 0.0133(16) 0.0075(16) -0.0101(17)
C31 0.0148(15) 0.0156(16) 0.0280(16) 0.0005(13) 0.0070(13) -0.0010(12)
C32 0.0174(16) 0.0190(17) 0.0282(17) 0.0024(13) 0.0072(13) 0.0009(12)
C33 0.0187(16) 0.0259(18) 0.0278(17) 0.0029(14) 0.0058(13) 0.0031(13)
C34 0.0136(16) 0.033(2) 0.0341(18) 0.0039(15) 0.0031(14) -0.0027(14)
C35 0.0173(16) 0.0285(19) 0.0350(18) 0.0027(15) 0.0102(14) -0.0032(13)
C36 0.0203(16) 0.0227(17) 0.0259(16) 0.0034(13) 0.0094(13) -0.0007(13)
C41 0.0183(16) 0.0165(17) 0.0305(17) 0.0063(13) 0.0112(13) 0.0009(12)
C42 0.0173(17) 0.0276(19) 0.042(2) 0.0030(15) 0.0080(15) 0.0028(14)
C43 0.0218(17) 0.0238(19) 0.057(2) 0.0091(17) 0.0146(16) 0.0068(14)
C44 0.0231(18) 0.0192(18) 0.056(2) 0.0009(16) 0.0193(16) 0.0037(13)
C45 0.0274(18) 0.0173(17) 0.0364(19) 0.0012(14) 0.0175(15) -0.0002(13)
C46 0.0218(17) 0.0151(17) 0.0348(18) 0.0007(13) 0.0105(14) -0.0001(13)
C51 0.0156(15) 0.0170(16) 0.0208(15) 0.0007(13) 0.0049(12) 0.0031(12)
C52 0.0225(16) 0.0194(17) 0.0271(17) 0.0078(13) 0.0063(14) 0.0059(13)
C53 0.0186(16) 0.032(2) 0.0230(16) 0.0010(14) 0.0001(13) 0.0020(14)
C54 0.0181(15) 0.0144(16) 0.0187(15) -0.0011(12) 0.0076(12) -0.0040(12)
C55 0.0201(16) 0.0205(17) 0.0203(15) 0.0016(13) 0.0067(13) -0.0054(12)
C56 0.0234(17) 0.0300(19) 0.0261(17) 0.0014(14) 0.0141(14) -0.0018(14)
C57 0.0240(16) 0.0126(16) 0.0201(15) 0.0013(12) 0.0052(13) -0.0022(12)
C58 0.0245(17) 0.0226(18) 0.0274(17) 0.0065(14) 0.0002(14) 0.0036(14)
C59 0.037(2) 0.0245(19) 0.0186(16) 0.0044(13) 0.0072(14) -0.0017(14)
C60 0.0233(16) 0.0165(16) 0.0213(15) -0.0063(13) 0.0059(13) -0.0005(13)
C61 0.0277(18) 0.0185(17) 0.0293(17) -0.0048(14) 0.0058(14) -0.0045(13)
C62 0.035(2) 0.0181(18) 0.0364(19) -0.0086(15) 0.0032(16) 0.0042(14)
C1S 0.047(3) 0.045(3) 0.084(3) -0.004(2) 0.005(2) 0.000(2)
C2S 0.085(4) 0.074(4) 0.124(5) 0.015(3) 0.063(4) 0.012(3)
C3S 0.061(3) 0.090(4) 0.096(4) -0.024(3) 0.029(3) -0.015(3)
C4S 0.083(4) 0.108(5) 0.063(3) -0.006(3) 0.025(3) -0.006(3)
C5S 0.077(3) 0.053(3) 0.083(3) -0.006(3) 0.035(3) -0.014(3)
C6S 0.059(4) 0.057(4) 0.094(4) -0.031(3) 0.026(3) -0.004(3)

loop_
_atom_type_symbol
_atom_type_description
_atom_type_scat_dispersion_real
_atom_type_scat_dispersion_imag
_atom_type_scat_source
C C 0.0033 0.0016 'International Tables Vol C Tables 4.2.6.8 and 6.1.1.4'
H H 0.0000 0.0000 'International Tables Vol C Tables 4.2.6.8 and 6.1.1.4'
N N 0.0061 0.0033 'International Tables Vol C Tables 4.2.6.8 and 6.1.1.4'
O O 0.0106 0.0060 'International Tables Vol C Tables 4.2.6.8 and 6.1.1.4'
P P 0.1023 0.0942 'International Tables Vol C Tables 4.2.6.8 and 6.1.1.4'
S S 0.1246 0.1234 'International Tables Vol C Tables 4.2.6.8 and 6.1.1.4'
Ru Ru -1.2594 0.8363 'International Tables Vol C Tables 4.2.6.8 and 6.1.1.4'

loop_
_geom_angle_atom_site_label_1
_geom_angle_atom_site_label_2
_geom_angle_atom_site_label_3
_geom_angle
C10 Ru1 O1 109.47(10)
C10 Ru1 S2 103.40(8)
O1 Ru1 S2 146.77(6)
C10 Ru1 P3 89.59(9)
O1 Ru1 P3 85.26(6)
S2 Ru1 P3 90.28(3)
C10 Ru1 S1 94.06(9)
O1 Ru1 S1 85.44(6)
S2 Ru1 S1 97.19(3)
P3 Ru1 S1 170.69(3)
P1 S1 Ru1 111.19(4)
P2 S2 Ru1 116.99(4)
N1 P1 C51 106.28(13)
N1 P1 C54 108.58(12)
C51 P1 C54 106.91(13)
N1 P1 S1 117.94(9)
C51 P1 S1 110.80(10)
C54 P1 S1 105.86(10)
N1 P2 C60 104.59(13)
N1 P2 C57 110.73(13)
C60 P2 C57 108.30(13)
N1 P2 S2 119.29(9)
C60 P2 S2 104.60(10)
C57 P2 S2 108.62(10)
C31 P3 C41 106.75(13)
C31 P3 C21 105.76(14)
C41 P3 C21 102.06(14)
C31 P3 Ru1 116.42(10)
C41 P3 Ru1 115.58(10)
C21 P3 Ru1 108.91(10)
C1 O1 Ru1 132.29(17)
P2 N1 P1 131.30(16)
O1 C1 C6 123.1(3)
O1 C1 C2 118.4(3)
C6 C1 C2 118.4(3)
C3 C2 C1 120.3(3)
C4 C3 C2 121.4(3)
C3 C4 C5 118.5(3)
C6 C5 C4 120.8(3)
C5 C6 C1 120.6(3)
C11 C10 Ru1 132.5(2)
C16 C11 C12 117.3(3)
C16 C11 C10 125.1(3)
C12 C11 C10 117.6(3)
C13 C12 C11 121.3(3)
C14 C13 C12 120.0(3)
C13 C14 C15 119.7(3)
C16 C15 C14 120.3(3)
C15 C16 C11 121.3(3)
C22 C21 C26 111.5(3)
C22 C21 P3 110.8(2)
C26 C21 P3 118.8(2)
C21 C22 C23 111.7(3)
C24 C23 C22 111.2(3)
C23 C24 C25 110.8(3)
C24 C25 C26 112.4(3)
C21 C26 C25 110.6(3)
C32 C31 C36 110.5(2)
C32 C31 P3 113.8(2)
C36 C31 P3 115.5(2)
C33 C32 C31 111.7(2)
C32 C33 C34 111.6(2)
C35 C34 C33 110.0(2)
C34 C35 C36 111.4(3)
C35 C36 C31 111.5(2)
C46 C41 C42 109.6(3)
C46 C41 P3 116.6(2)
C42 C41 P3 108.9(2)
C43 C42 C41 111.1(3)
C44 C43 C42 112.0(3)
C45 C44 C43 110.6(3)
C44 C45 C46 111.7(3)
C45 C46 C41 110.9(2)
C53 C51 C52 110.4(2)
C53 C51 P1 112.8(2)
C52 C51 P1 110.86(19)
C56 C54 C55 111.2(2)
C56 C54 P1 112.5(2)
C55 C54 P1 109.96(19)
C58 C57 C59 112.2(2)
C58 C57 P2 115.4(2)
C59 C57 P2 110.6(2)
C62 C60 C61 111.3(3)
C62 C60 P2 108.69(19)
C61 C60 P2 114.4(2)
C5S C1S C2S 102.6(4)
C3S C2S C1S 106.0(4)
C2S C3S C4S 104.9(5)
C3S C4S C5S 106.1(4)
C3S C4S C6S 115.8(5)
C5S C4S C6S 117.3(5)
C4S C5S C1S 109.5(4)

loop_
_geom_bond_atom_site_label_1
_geom_bond_atom_site_label_2
_geom_bond_distance
Ru1 C10 1.852(3)
Ru1 O1 1.9953(18)
Ru1 S2 2.3250(7)
Ru1 P3 2.3648(8)
Ru1 S1 2.4529(7)
S1 P1 2.0116(10)
S2 P2 2.0494(10)
P1 N1 1.607(2)
P1 C51 1.819(3)
P1 C54 1.828(3)
P2 N1 1.573(2)
P2 C60 1.835(3)
P2 C57 1.840(3)
P3 C31 1.857(3)
P3 C41 1.859(3)
P3 C21 1.872(3)
O1 C1 1.348(3)
C1 C6 1.387(4)
C1 C2 1.397(4)
C2 C3 1.378(4)
C3 C4 1.375(5)
C4 C5 1.389(4)
C5 C6 1.385(4)
C10 C11 1.467(4)
C11 C16 1.390(4)
C11 C12 1.397(4)
C12 C13 1.380(4)
C13 C14 1.376(5)
C14 C15 1.377(5)
C15 C16 1.377(4)
C21 C22 1.519(4)
C21 C26 1.523(4)
C22 C23 1.521(4)
C23 C24 1.506(5)
C24 C25 1.518(5)
C25 C26 1.539(4)
C31 C32 1.533(4)
C31 C36 1.538(4)
C32 C33 1.516(4)
C33 C34 1.523(4)
C34 C35 1.523(4)
C35 C36 1.524(4)
C41 C46 1.532(4)
C41 C42 1.538(4)
C42 C43 1.526(4)
C43 C44 1.525(5)
C44 C45 1.512(4)
C45 C46 1.526(4)
C51 C53 1.529(4)
C51 C52 1.537(4)
C54 C56 1.524(4)
C54 C55 1.528(4)
C57 C58 1.522(4)
C57 C59 1.534(4)
C60 C62 1.523(4)
C60 C61 1.528(4)
C1S C5S 1.503(6)
C1S C2S 1.574(6)
C2S C3S 1.476(7)
C3S C4S 1.494(7)
C4S C5S 1.497(6)
C4S C6S 1.503(8)
